data_8105169
loop_
_publ_author_name
'Gichumbi, Joel M.'
'Omondi, Bernard'
'Friedrich, Holger B.'

_publ_section_title
;
 Crystal structure of chlorido-(\h
 6-p-cymene)-(N-(2-fluorophenyl)-1-(pyridin-2-yl)methanimine-\k 2
 N,N&#x2032;)ruthenium(II) -- acetone (1/1), C22H23ClN2F7OPRu
;
_journal_issue 3
_journal_name_full 'Zeitschrift f\"ur Kristallographie - New Crystal Structures'
_journal_page_first 551
_journal_page_last 553
_journal_paper_doi 10.1515/ncrs-2019-0793
_journal_volume 235
_journal_year 2020
_chemical_formula_moiety 'C22 H23 Cl F N2 Ru, F6 P, C3 H6 O'
_chemical_formula_sum 'C25 H29 Cl F7 N2 O P Ru'
_chemical_formula_weight 673.99
_space_group_crystal_system monoclinic
_space_group_IT_number 14
_space_group_name_Hall '-P 2ybc'
_space_group_name_H-M_alt 'P 1 21/c 1'
_atom_sites_solution_hydrogens geom
_audit_creation_method 'WinGX routine CIF_UPDATE'
_cell_angle_alpha 90
_cell_angle_beta 96.6990(10)
_cell_angle_gamma 90
_cell_formula_units_Z 4
_cell_length_a 7.30480(10)
_cell_length_b 12.9540(3)
_cell_length_c 28.7076(6)
_cell_measurement_reflns_used 9387
_cell_measurement_temperature 100(2)
_cell_measurement_theta_max 28.29
_cell_measurement_theta_min 2.66
_cell_measurement_wavelength 0.71073
_cell_volume 2697.95(9)
_computing_cell_refinement 'SAINT-plus (Bruker, 2012)'
_computing_data_collection 'APEX2 (Bruker, 2012)'
_computing_data_reduction 'SAINT-Plus and XPREP (Bruker, 2012)'
_computing_molecular_graphics 'ORTEP3 (Farrugia, 2012)'
_computing_publication_material 'WinGX (Farrugia, 2012)'
_computing_structure_refinement 'SHELXL-2013 (Sheldrick, 2013)'
_computing_structure_solution 'SHELXS-97 (Sheldrick, 2013)'
_diffrn_ambient_temperature 100(2)
_diffrn_measured_fraction_theta_full 1.000
_diffrn_measured_fraction_theta_max 0.997
_diffrn_measurement_device_type 'Bruker Smart ApexII CCD'
_diffrn_measurement_method '\f scans and \w scans'
_diffrn_radiation_probe x-ray
_diffrn_radiation_type MoK\a
_diffrn_radiation_wavelength 0.71073
_diffrn_reflns_av_R_equivalents 0.0199
_diffrn_reflns_av_unetI/netI 0.0076
_diffrn_reflns_Laue_measured_fraction_full 1.000
_diffrn_reflns_Laue_measured_fraction_max 0.997
_diffrn_reflns_limit_h_max 9
_diffrn_reflns_limit_h_min -9
_diffrn_reflns_limit_k_max 17
_diffrn_reflns_limit_k_min -17
_diffrn_reflns_limit_l_max 38
_diffrn_reflns_limit_l_min -38
_diffrn_reflns_number 101207
_diffrn_reflns_point_group_measured_fraction_full 1.000
_diffrn_reflns_point_group_measured_fraction_max 0.997
_diffrn_reflns_theta_full 25.242
_diffrn_reflns_theta_max 28.301
_diffrn_reflns_theta_min 1.727
_diffrn_source 'fine-focus sealed tube'
_diffrn_standards_interval_count .
_diffrn_standards_interval_time .
_diffrn_standards_number 0
_exptl_absorpt_coefficient_mu 0.810
_exptl_absorpt_correction_T_max 0.862
_exptl_absorpt_correction_T_min 0.799
_exptl_absorpt_correction_type multi-scan
_exptl_absorpt_process_details 'SADABS (Bruker, 2012)'
_exptl_crystal_colour red
_exptl_crystal_density_diffrn 1.659
_exptl_crystal_density_method 'not measured'
_exptl_crystal_description block
_exptl_crystal_F_000 1360
_exptl_crystal_size_max 0.260
_exptl_crystal_size_mid 0.230
_exptl_crystal_size_min 0.220
_refine_diff_density_max 1.005
_refine_diff_density_min -0.520
_refine_diff_density_rms 0.072
_refine_ls_extinction_method none
_refine_ls_goodness_of_fit_ref 1.136
_refine_ls_hydrogen_treatment constr
_refine_ls_matrix_type full
_refine_ls_number_constraints 0
_refine_ls_number_parameters 346
_refine_ls_number_reflns 6690
_refine_ls_number_restraints 0
_refine_ls_restrained_S_all 1.136
_refine_ls_R_factor_all 0.0205
_refine_ls_R_factor_gt 0.0196
_refine_ls_shift/su_max 0.006
_refine_ls_shift/su_mean 0.000
_refine_ls_structure_factor_coef Fsqd
_refine_ls_weighting_details 'w=1/[\s^2^(Fo^2^)+(0.0160P)^2^+2.3116P] where P=(Fo^2^+2Fc^2^)/3'
_refine_ls_weighting_scheme calc
_refine_ls_wR_factor_gt 0.0474
_refine_ls_wR_factor_ref 0.0479
_reflns_Friedel_coverage 0.000
_reflns_number_gt 6475
_reflns_number_total 6690
_reflns_threshold_expression 'I > 2\s(I)'
_cod_data_source_file suppl_ncrs-2019-0793_suppl.cif
_cod_data_source_block 2MeOTerpy
_cod_depositor_comments
;
The following automatic conversions were performed:

data item '_diffrn_radiation_probe' value 'X-ray' was changed to
'x-ray' in accordance with the built-in table derived from the CIF
Core dictionary named 'cif_core.dic' version 2.4.5 last updated on
2014-11-21.

Automatic conversion script
Id: cif_fix_values 8738 2021-04-28 16:35:53Z antanas 
;
_cod_original_sg_symbol_H-M 'P 21/c'
_cod_database_code 8105169
_shelx_estimated_absorpt_t_min 0.817
_shelx_estimated_absorpt_t_max 0.842
_shelxl_version_number 2014-3

loop_
_space_group_symop_operation_xyz
'x, y, z'
'-x, y+1/2, -z+1/2'
'-x, -y, -z'
'x, -y-1/2, z-1/2'

loop_
_atom_site_label
_atom_site_type_symbol
_atom_site_fract_x
_atom_site_fract_y
_atom_site_fract_z
_atom_site_U_iso_or_equiv
_atom_site_adp_type
_atom_site_occupancy
_atom_site_site_symmetry_order
_atom_site_calc_flag
_atom_site_refinement_flags_posn
_atom_site_refinement_flags_adp
_atom_site_refinement_flags_occupancy
_atom_site_disorder_assembly
_atom_site_disorder_group
C23 C 0.1629(3) 0.3209(2) 0.44231(7) 0.0428(5) Uani 1 1 d . . . . .
H23A H 0.2809 0.2871 0.4392 0.064 Uiso 1 1 calc R U . . .
H23B H 0.1788 0.3960 0.4417 0.064 Uiso 1 1 calc R U . . .
H23C H 0.0718 0.2999 0.4162 0.064 Uiso 1 1 calc R U . . .
C24 C 0.0973(2) 0.28990(13) 0.48774(6) 0.0255(3) Uani 1 1 d . . . . .
C25 C -0.0875(2) 0.33045(16) 0.49642(6) 0.0326(4) Uani 1 1 d . . . . .
H25A H -0.1840 0.2937 0.4764 0.049 Uiso 1 1 calc R U . . .
H25B H -0.0945 0.4043 0.4891 0.049 Uiso 1 1 calc R U . . .
H25C H -0.1049 0.3199 0.5294 0.049 Uiso 1 1 calc R U . . .
O1 O 0.1869(2) 0.23504(12) 0.51589(5) 0.0443(4) Uani 1 1 d . . . . .
C1 C 0.96435(18) 0.17810(10) 0.72779(5) 0.0135(2) Uani 1 1 d . . . . .
C2 C 0.97641(19) 0.09853(11) 0.76040(5) 0.0164(3) Uani 1 1 d . . . . .
C3 C 1.06889(19) 0.10925(12) 0.80501(5) 0.0189(3) Uani 1 1 d . . . . .
H3 H 1.0734 0.0541 0.8269 0.023 Uiso 1 1 calc R U . . .
C4 C 1.1548(2) 0.20259(12) 0.81690(5) 0.0204(3) Uani 1 1 d . . . . .
H4 H 1.2220 0.2111 0.8470 0.024 Uiso 1 1 calc R U . . .
C5 C 1.1435(2) 0.28396(12) 0.78505(5) 0.0199(3) Uani 1 1 d . . . . .
H5 H 1.2024 0.3477 0.7936 0.024 Uiso 1 1 calc R U . . .
C6 C 1.04645(19) 0.27232(11) 0.74080(5) 0.0162(3) Uani 1 1 d . . . . .
H6 H 1.0361 0.3286 0.7194 0.019 Uiso 1 1 calc R U . . .
C7 C 0.91593(18) 0.09242(11) 0.65526(5) 0.0162(3) Uani 1 1 d . . . . .
H7 H 1.0073 0.0434 0.6665 0.019 Uiso 1 1 calc R U . . .
C8 C 0.82373(18) 0.08754(11) 0.60784(5) 0.0152(2) Uani 1 1 d . . . . .
C9 C 0.60555(19) 0.16595(11) 0.55441(5) 0.0174(3) Uani 1 1 d . . . . .
H9 H 0.5139 0.2173 0.5471 0.021 Uiso 1 1 calc R U . . .
C10 C 0.6446(2) 0.09750(12) 0.51947(5) 0.0215(3) Uani 1 1 d . . . . .
H10 H 0.5810 0.1029 0.4888 0.026 Uiso 1 1 calc R U . . .
C11 C 0.7762(2) 0.02170(12) 0.52974(5) 0.0232(3) Uani 1 1 d . . . . .
H11 H 0.8036 -0.0259 0.5063 0.028 Uiso 1 1 calc R U . . .
C12 C 0.8677(2) 0.01627(12) 0.57480(5) 0.0213(3) Uani 1 1 d . . . . .
H12 H 0.9586 -0.0352 0.5829 0.026 Uiso 1 1 calc R U . . .
C13 C 0.45898(18) 0.39326(10) 0.64335(5) 0.0138(2) Uani 1 1 d . . . . .
C14 C 0.36734(18) 0.30125(11) 0.62899(5) 0.0145(2) Uani 1 1 d . . . . .
H14 H 0.2978 0.2977 0.5989 0.017 Uiso 1 1 calc R U . . .
C15 C 0.37743(18) 0.21297(11) 0.65902(5) 0.0149(2) Uani 1 1 d . . . . .
H15 H 0.3187 0.1506 0.6481 0.018 Uiso 1 1 calc R U . . .
C16 C 0.47334(19) 0.21686(11) 0.70469(5) 0.0152(3) Uani 1 1 d . . . . .
C17 C 0.56286(19) 0.31154(11) 0.71980(5) 0.0153(3) Uani 1 1 d . . . . .
H17 H 0.6264 0.3166 0.7505 0.018 Uiso 1 1 calc R U . . .
C18 C 0.55750(18) 0.39651(10) 0.68971(5) 0.0146(2) Uani 1 1 d . . . . .
H18 H 0.6205 0.4579 0.7001 0.017 Uiso 1 1 calc R U . . .
C19 C 0.45954(19) 0.48809(11) 0.61267(5) 0.0160(3) Uani 1 1 d . . . . .
H19 H 0.5773 0.5260 0.6220 0.019 Uiso 1 1 calc R U . . .
C20 C 0.4495(2) 0.46452(12) 0.56042(5) 0.0253(3) Uani 1 1 d . . . . .
H20A H 0.4505 0.5293 0.5428 0.038 Uiso 1 1 calc R U . . .
H20B H 0.5560 0.4225 0.5545 0.038 Uiso 1 1 calc R U . . .
H20C H 0.3357 0.4266 0.5503 0.038 Uiso 1 1 calc R U . . .
C21 C 0.3006(2) 0.55837(11) 0.62313(5) 0.0221(3) Uani 1 1 d . . . . .
H21A H 0.2989 0.6204 0.6035 0.033 Uiso 1 1 calc R U . . .
H21B H 0.1835 0.5214 0.6163 0.033 Uiso 1 1 calc R U . . .
H21C H 0.3177 0.5784 0.6563 0.033 Uiso 1 1 calc R U . . .
C22 C 0.4856(2) 0.12441(11) 0.73640(5) 0.0197(3) Uani 1 1 d . . . . .
H22A H 0.3730 0.1192 0.7518 0.030 Uiso 1 1 calc R U . . .
H22B H 0.5923 0.1317 0.7603 0.030 Uiso 1 1 calc R U . . .
H22C H 0.4996 0.0619 0.7179 0.030 Uiso 1 1 calc R U . . .
F1 F 0.89194(13) 0.00775(7) 0.74847(3) 0.02501(19) Uani 1 1 d . . . . .
F2 F 0.49083(18) 0.82957(10) 0.59316(4) 0.0432(3) Uani 1 1 d . . . . .
F3 F 0.19196(16) 0.83020(8) 0.60659(4) 0.0407(3) Uani 1 1 d . . . . .
F4 F 0.33518(16) 0.98103(8) 0.59499(4) 0.0376(3) Uani 1 1 d . . . . .
F5 F 0.55918(13) 0.94162(8) 0.65351(4) 0.0299(2) Uani 1 1 d . . . . .
F6 F 0.26128(14) 0.94113(8) 0.66716(4) 0.0333(2) Uani 1 1 d . . . . .
F7 F 0.41625(14) 0.79047(7) 0.66533(3) 0.0264(2) Uani 1 1 d . . . . .
P3 P 0.37645(5) 0.88512(3) 0.63004(2) 0.01883(8) Uani 1 1 d . . . . .
Cl2 Cl 0.89479(4) 0.36426(3) 0.62383(2) 0.01570(6) Uani 1 1 d . . . . .
Ru1 Ru 0.65734(2) 0.26281(2) 0.65280(2) 0.01010(3) Uani 1 1 d . . . . .
N1 N 0.86875(15) 0.16607(9) 0.68160(4) 0.0128(2) Uani 1 1 d . . . . .
N2 N 0.69313(15) 0.16166(9) 0.59806(4) 0.0136(2) Uani 1 1 d . . . . .

loop_
_atom_site_aniso_label
_atom_site_aniso_U_11
_atom_site_aniso_U_22
_atom_site_aniso_U_33
_atom_site_aniso_U_23
_atom_site_aniso_U_13
_atom_site_aniso_U_12
C23 0.0273(9) 0.0737(15) 0.0290(9) -0.0019(9) 0.0095(7) 0.0025(9)
C24 0.0247(8) 0.0284(8) 0.0217(7) -0.0074(6) -0.0037(6) 0.0004(6)
C25 0.0293(8) 0.0478(11) 0.0212(8) 0.0039(7) 0.0051(6) 0.0059(8)
O1 0.0454(8) 0.0485(9) 0.0343(7) -0.0025(6) -0.0153(6) 0.0160(7)
C1 0.0119(6) 0.0155(6) 0.0127(6) 0.0001(5) -0.0010(5) 0.0018(5)
C2 0.0146(6) 0.0147(6) 0.0196(7) 0.0016(5) 0.0013(5) 0.0001(5)
C3 0.0169(6) 0.0238(7) 0.0160(6) 0.0069(5) 0.0025(5) 0.0031(5)
C4 0.0190(7) 0.0282(8) 0.0134(6) 0.0007(6) -0.0011(5) 0.0021(6)
C5 0.0210(7) 0.0199(7) 0.0176(7) -0.0023(5) -0.0029(5) -0.0017(5)
C6 0.0173(6) 0.0156(6) 0.0148(6) 0.0010(5) -0.0015(5) 0.0000(5)
C7 0.0136(6) 0.0143(6) 0.0202(7) -0.0008(5) 0.0001(5) 0.0016(5)
C8 0.0138(6) 0.0160(6) 0.0158(6) -0.0027(5) 0.0012(5) -0.0007(5)
C9 0.0178(6) 0.0204(7) 0.0136(6) -0.0017(5) 0.0004(5) -0.0003(5)
C10 0.0226(7) 0.0262(7) 0.0156(6) -0.0046(6) 0.0019(5) -0.0035(6)
C11 0.0246(7) 0.0252(7) 0.0207(7) -0.0103(6) 0.0063(6) -0.0018(6)
C12 0.0195(7) 0.0200(7) 0.0248(7) -0.0067(6) 0.0036(6) 0.0028(5)
C13 0.0127(6) 0.0152(6) 0.0139(6) 0.0004(5) 0.0034(5) 0.0037(5)
C14 0.0110(6) 0.0176(6) 0.0150(6) 0.0001(5) 0.0020(5) 0.0022(5)
C15 0.0115(6) 0.0151(6) 0.0186(6) -0.0001(5) 0.0033(5) -0.0003(5)
C16 0.0148(6) 0.0166(6) 0.0151(6) 0.0021(5) 0.0056(5) 0.0024(5)
C17 0.0163(6) 0.0185(6) 0.0114(6) -0.0013(5) 0.0037(5) 0.0031(5)
C18 0.0158(6) 0.0145(6) 0.0138(6) -0.0031(5) 0.0034(5) 0.0019(5)
C19 0.0177(6) 0.0149(6) 0.0153(6) 0.0026(5) 0.0015(5) 0.0014(5)
C20 0.0379(9) 0.0222(7) 0.0165(7) 0.0042(6) 0.0061(6) 0.0077(6)
C21 0.0266(7) 0.0160(7) 0.0235(7) 0.0008(6) 0.0025(6) 0.0069(6)
C22 0.0221(7) 0.0192(7) 0.0188(7) 0.0058(5) 0.0064(5) 0.0020(5)
F1 0.0288(5) 0.0149(4) 0.0296(5) 0.0050(4) -0.0041(4) -0.0047(4)
F2 0.0625(8) 0.0478(7) 0.0214(5) -0.0014(5) 0.0137(5) 0.0213(6)
F3 0.0379(6) 0.0261(5) 0.0516(7) -0.0024(5) -0.0229(5) -0.0024(4)
F4 0.0481(7) 0.0265(5) 0.0346(6) 0.0120(4) -0.0104(5) 0.0038(5)
F5 0.0192(4) 0.0319(5) 0.0370(5) 0.0038(4) -0.0028(4) -0.0017(4)
F6 0.0268(5) 0.0324(5) 0.0422(6) -0.0092(5) 0.0106(4) 0.0083(4)
F7 0.0347(5) 0.0214(4) 0.0222(4) 0.0045(4) -0.0006(4) 0.0048(4)
P3 0.02067(18) 0.01755(17) 0.01735(17) 0.00002(13) -0.00165(14) 0.00478(14)
Cl2 0.01546(14) 0.01668(15) 0.01549(14) 0.00044(11) 0.00410(11) -0.00180(11)
Ru1 0.01041(5) 0.01063(5) 0.00919(5) -0.00040(3) 0.00082(3) 0.00071(3)
N1 0.0116(5) 0.0128(5) 0.0138(5) 0.0003(4) -0.0001(4) -0.0006(4)
N2 0.0134(5) 0.0148(5) 0.0125(5) -0.0020(4) 0.0014(4) -0.0011(4)

loop_
_geom_angle_atom_site_label_1
_geom_angle_atom_site_label_2
_geom_angle_atom_site_label_3
_geom_angle
_geom_angle_site_symmetry_1
_geom_angle_site_symmetry_3
O1 C24 C23 122.46(17) . .
O1 C24 C25 121.57(17) . .
C23 C24 C25 115.96(15) . .
C2 C1 C6 118.60(12) . .
C2 C1 N1 121.93(12) . .
C6 C1 N1 119.47(12) . .
F1 C2 C3 118.73(12) . .
F1 C2 C1 118.89(12) . .
C3 C2 C1 122.38(13) . .
C2 C3 C4 118.27(13) . .
C3 C4 C5 120.55(13) . .
C6 C5 C4 120.24(14) . .
C5 C6 C1 119.92(13) . .
N1 C7 C8 117.19(12) . .
N2 C8 C12 122.78(13) . .
N2 C8 C7 113.67(12) . .
C12 C8 C7 123.51(13) . .
N2 C9 C10 122.11(14) . .
C11 C10 C9 119.63(14) . .
C10 C11 C12 118.86(14) . .
C11 C12 C8 118.61(14) . .
C14 C13 C18 117.80(12) . .
C14 C13 C19 123.49(12) . .
C18 C13 C19 118.71(12) . .
C14 C13 Ru1 70.87(8) . .
C18 C13 Ru1 70.14(7) . .
C19 C13 Ru1 130.02(9) . .
C13 C14 C15 120.84(12) . .
C13 C14 Ru1 72.13(7) . .
C15 C14 Ru1 69.65(7) . .
C16 C15 C14 121.07(13) . .
C16 C15 Ru1 72.30(8) . .
C14 C15 Ru1 72.25(8) . .
C15 C16 C17 118.08(12) . .
C15 C16 C22 121.48(13) . .
C17 C16 C22 120.43(12) . .
C15 C16 Ru1 69.99(8) . .
C17 C16 Ru1 71.36(7) . .
C22 C16 Ru1 128.92(10) . .
C18 C17 C16 120.54(12) . .
C18 C17 Ru1 71.08(8) . .
C16 C17 Ru1 70.72(7) . .
C17 C18 C13 121.62(13) . .
C17 C18 Ru1 71.97(8) . .
C13 C18 Ru1 71.90(7) . .
C13 C19 C20 114.05(12) . .
C13 C19 C21 108.36(11) . .
C20 C19 C21 111.18(12) . .
F2 P3 F7 90.23(6) . .
F2 P3 F5 90.57(7) . .
F7 P3 F5 90.17(5) . .
F2 P3 F3 90.05(7) . .
F7 P3 F3 90.44(6) . .
F5 P3 F3 179.13(6) . .
F2 P3 F4 90.43(6) . .
F7 P3 F4 179.33(6) . .
F5 P3 F4 89.79(6) . .
F3 P3 F4 89.60(6) . .
F2 P3 F6 179.95(8) . .
F7 P3 F6 89.81(6) . .
F5 P3 F6 89.42(6) . .
F3 P3 F6 89.96(6) . .
F4 P3 F6 89.52(6) . .
N1 Ru1 N2 76.63(4) . .
N1 Ru1 C15 116.74(5) . .
N2 Ru1 C15 94.42(5) . .
N1 Ru1 C18 123.69(5) . .
N2 Ru1 C18 159.33(5) . .
C15 Ru1 C18 79.99(5) . .
N1 Ru1 C16 92.96(5) . .
N2 Ru1 C16 118.68(5) . .
C15 Ru1 C16 37.71(5) . .
C18 Ru1 C16 67.91(5) . .
N1 Ru1 C14 154.08(5) . .
N2 Ru1 C14 96.23(5) . .
C15 Ru1 C14 38.10(5) . .
C18 Ru1 C14 67.10(5) . .
C16 Ru1 C14 68.32(5) . .
N1 Ru1 C17 96.82(5) . .
N2 Ru1 C17 156.13(5) . .
C15 Ru1 C17 67.71(5) . .
C18 Ru1 C17 36.95(5) . .
C16 Ru1 C17 37.91(5) . .
C14 Ru1 C17 79.58(5) . .
N1 Ru1 C13 161.53(5) . .
N2 Ru1 C13 121.54(5) . .
C15 Ru1 C13 68.24(5) . .
C18 Ru1 C13 37.96(5) . .
C16 Ru1 C13 81.22(5) . .
C14 Ru1 C13 37.00(5) . .
C17 Ru1 C13 67.89(5) . .
N1 Ru1 Cl2 86.26(3) . .
N2 Ru1 Cl2 85.63(3) . .
C15 Ru1 Cl2 156.43(4) . .
C18 Ru1 Cl2 91.68(4) . .
C16 Ru1 Cl2 154.84(4) . .
C14 Ru1 Cl2 118.40(4) . .
C17 Ru1 Cl2 117.18(4) . .
C13 Ru1 Cl2 91.64(4) . .
C7 N1 C1 119.24(11) . .
C7 N1 Ru1 116.68(9) . .
C1 N1 Ru1 124.07(9) . .
C9 N2 C8 117.99(12) . .
C9 N2 Ru1 126.18(10) . .
C8 N2 Ru1 115.77(9) . .

loop_
_geom_bond_atom_site_label_1
_geom_bond_atom_site_label_2
_geom_bond_distance
_geom_bond_site_symmetry_2
C23 C24 1.496(2) .
C24 O1 1.210(2) .
C24 C25 1.496(2) .
C1 C2 1.3883(19) .
C1 C6 1.3917(19) .
C1 N1 1.4333(16) .
C2 F1 1.3535(16) .
C2 C3 1.383(2) .
C3 C4 1.387(2) .
C4 C5 1.392(2) .
C5 C6 1.3887(19) .
C7 N1 1.2890(18) .
C7 C8 1.4480(19) .
C8 N2 1.3596(17) .
C8 C12 1.3879(19) .
C9 N2 1.3399(17) .
C9 C10 1.393(2) .
C10 C11 1.382(2) .
C11 C12 1.387(2) .
C13 C14 1.4051(19) .
C13 C18 1.4378(18) .
C13 C19 1.5118(18) .
C13 Ru1 2.2219(13) .
C14 C15 1.4289(19) .
C14 Ru1 2.2057(13) .
C15 C16 1.4136(19) .
C15 Ru1 2.1714(13) .
C16 C17 1.433(2) .
C16 C22 1.5007(19) .
C16 Ru1 2.2016(13) .
C17 C18 1.3970(19) .
C17 Ru1 2.2100(13) .
C18 Ru1 2.1987(13) .
C19 C20 1.524(2) .
C19 C21 1.5325(19) .
F2 P3 1.5949(11) .
F3 P3 1.6012(11) .
F4 P3 1.6051(10) .
F5 P3 1.6004(10) .
F6 P3 1.6058(10) .
F7 P3 1.5954(10) .
Cl2 Ru1 2.4008(3) .
Ru1 N1 2.0835(11) .
Ru1 N2 2.0858(11) .

loop_
_geom_hbond_atom_site_label_D
_geom_hbond_atom_site_label_H
_geom_hbond_atom_site_label_A
_geom_hbond_distance_DH
_geom_hbond_distance_HA
_geom_hbond_distance_DA
_geom_hbond_angle_DHA
_geom_hbond_site_symmetry_A
C25 H25C Cl2 0.98 2.77 3.7011(17) 158.7 1_455
C3 H3 Cl2 0.95 2.83 3.7668(15) 167.9 2_746
C6 H6 F1 0.95 2.53 3.0929(16) 118.1 2_756
C7 H7 F6 0.95 2.28 3.1812(17) 158.6 1_645
C9 H9 O1 0.95 2.46 3.254(2) 140.8 .
C10 H10 F2 0.95 2.51 3.4028(19) 157.3 3_666
C12 H12 F3 0.95 2.48 3.4275(19) 178.1 1_645

loop_
_geom_torsion_atom_site_label_1
_geom_torsion_atom_site_label_2
_geom_torsion_atom_site_label_3
_geom_torsion_atom_site_label_4
_geom_torsion
_geom_torsion_site_symmetry_1
_geom_torsion_site_symmetry_2
_geom_torsion_site_symmetry_3
_geom_torsion_site_symmetry_4
C6 C1 C2 F1 177.95(12) . . . .
N1 C1 C2 F1 -1.4(2) . . . .
C6 C1 C2 C3 -0.8(2) . . . .
N1 C1 C2 C3 179.77(13) . . . .
F1 C2 C3 C4 -179.95(13) . . . .
C1 C2 C3 C4 -1.2(2) . . . .
C2 C3 C4 C5 1.7(2) . . . .
C3 C4 C5 C6 -0.3(2) . . . .
C4 C5 C6 C1 -1.7(2) . . . .
C2 C1 C6 C5 2.3(2) . . . .
N1 C1 C6 C5 -178.32(13) . . . .
N1 C7 C8 N2 -1.85(19) . . . .
N1 C7 C8 C12 176.18(14) . . . .
N2 C9 C10 C11 0.6(2) . . . .
C9 C10 C11 C12 -0.5(2) . . . .
C10 C11 C12 C8 -0.2(2) . . . .
N2 C8 C12 C11 0.8(2) . . . .
C7 C8 C12 C11 -177.03(14) . . . .
C18 C13 C14 C15 -2.07(19) . . . .
C19 C13 C14 C15 177.74(12) . . . .
Ru1 C13 C14 C15 51.83(11) . . . .
C18 C13 C14 Ru1 -53.90(10) . . . .
C19 C13 C14 Ru1 125.92(12) . . . .
C13 C14 C15 C16 2.6(2) . . . .
Ru1 C14 C15 C16 55.56(11) . . . .
C13 C14 C15 Ru1 -52.94(11) . . . .
C14 C15 C16 C17 -0.97(19) . . . .
Ru1 C15 C16 C17 54.57(11) . . . .
C14 C15 C16 C22 -179.66(12) . . . .
Ru1 C15 C16 C22 -124.12(12) . . . .
C14 C15 C16 Ru1 -55.54(11) . . . .
C15 C16 C17 C18 -1.13(19) . . . .
C22 C16 C17 C18 177.57(12) . . . .
Ru1 C16 C17 C18 52.76(11) . . . .
C15 C16 C17 Ru1 -53.90(11) . . . .
C22 C16 C17 Ru1 124.81(12) . . . .
C16 C17 C18 C13 1.7(2) . . . .
Ru1 C17 C18 C13 54.26(11) . . . .
C16 C17 C18 Ru1 -52.60(11) . . . .
C14 C13 C18 C17 -0.04(19) . . . .
C19 C13 C18 C17 -179.87(12) . . . .
Ru1 C13 C18 C17 -54.29(11) . . . .
C14 C13 C18 Ru1 54.25(11) . . . .
C19 C13 C18 Ru1 -125.57(11) . . . .
C14 C13 C19 C20 -31.38(19) . . . .
C18 C13 C19 C20 148.43(13) . . . .
Ru1 C13 C19 C20 61.05(17) . . . .
C14 C13 C19 C21 93.02(15) . . . .
C18 C13 C19 C21 -87.17(15) . . . .
Ru1 C13 C19 C21 -174.55(10) . . . .
C8 C7 N1 C1 -176.02(12) . . . .
C8 C7 N1 Ru1 2.88(16) . . . .
C2 C1 N1 C7 -56.15(18) . . . .
C6 C1 N1 C7 124.47(14) . . . .
C2 C1 N1 Ru1 125.04(12) . . . .
C6 C1 N1 Ru1 -54.34(16) . . . .
C10 C9 N2 C8 0.0(2) . . . .
C10 C9 N2 Ru1 177.06(11) . . . .
C12 C8 N2 C9 -0.7(2) . . . .
C7 C8 N2 C9 177.33(12) . . . .
C12 C8 N2 Ru1 -178.11(11) . . . .
C7 C8 N2 Ru1 -0.06(15) . . . .
